data_7207373
loop_
_publ_author_name
'Li, Di'
'Zhang, Hongyu'
'Wang, Chenguang'
'Huang, Shuo'
'Guo, Jianhua'
'Wang, Yue'

_publ_section_title
;
 Construction of full-color-tunable and strongly emissive materials by
 functionalizing a boron-chelate four-ring-fused \p-conjugated core
;
_journal_issue 10
_journal_name_full 'Journal of Materials Chemistry'
_journal_page_first 4319
_journal_paper_doi 10.1039/c1jm14606h
_journal_volume 22
_journal_year 2012
_chemical_formula_sum 'C25 H18 B N O S'
_chemical_formula_weight 391.27
_chemical_name_systematic
;
?
;
_space_group_IT_number 14
_symmetry_cell_setting monoclinic
_symmetry_space_group_name_Hall '-P 2ybc'
_symmetry_space_group_name_H-M 'P 1 21/c 1'
_atom_sites_solution_hydrogens geom
_atom_sites_solution_primary direct
_atom_sites_solution_secondary difmap
_audit_creation_method SHELXL-97
_cell_angle_alpha 90.00
_cell_angle_beta 114.07(2)
_cell_angle_gamma 90.00
_cell_formula_units_Z 4
_cell_length_a 9.781(2)
_cell_length_b 13.651(3)
_cell_length_c 16.457(5)
_cell_measurement_temperature 293(2)
_cell_volume 2006.3(9)
_computing_structure_refinement 'SHELXL-97 (Sheldrick, 1997)'
_computing_structure_solution 'SHELXS-97 (Sheldrick, 1990)'
_diffrn_ambient_temperature 293(2)
_diffrn_measured_fraction_theta_full 0.992
_diffrn_measured_fraction_theta_max 0.992
_diffrn_radiation_monochromator graphite
_diffrn_radiation_source 'fine-focus sealed tube'
_diffrn_radiation_type MoK\a
_diffrn_radiation_wavelength 0.71073
_diffrn_reflns_av_R_equivalents 0.0678
_diffrn_reflns_av_sigmaI/netI 0.0625
_diffrn_reflns_limit_h_max 12
_diffrn_reflns_limit_h_min -12
_diffrn_reflns_limit_k_max 17
_diffrn_reflns_limit_k_min -17
_diffrn_reflns_limit_l_max 21
_diffrn_reflns_limit_l_min -21
_diffrn_reflns_number 18861
_diffrn_reflns_theta_full 27.48
_diffrn_reflns_theta_max 27.48
_diffrn_reflns_theta_min 3.09
_exptl_absorpt_coefficient_mu 0.177
_exptl_absorpt_correction_T_max 0.9676
_exptl_absorpt_correction_T_min 0.9614
_exptl_absorpt_correction_type multi-scan
_exptl_crystal_density_diffrn 1.295
_exptl_crystal_density_method 'not measured'
_exptl_crystal_F_000 816
_exptl_crystal_size_max 0.22
_exptl_crystal_size_mid 0.20
_exptl_crystal_size_min 0.19
_refine_diff_density_max 0.161
_refine_diff_density_min -0.265
_refine_diff_density_rms 0.043
_refine_ls_extinction_method none
_refine_ls_goodness_of_fit_ref 1.043
_refine_ls_hydrogen_treatment constr
_refine_ls_matrix_type full
_refine_ls_number_parameters 262
_refine_ls_number_reflns 4559
_refine_ls_number_restraints 0
_refine_ls_restrained_S_all 1.043
_refine_ls_R_factor_all 0.1106
_refine_ls_R_factor_gt 0.0542
_refine_ls_shift/su_max 0.000
_refine_ls_shift/su_mean 0.000
_refine_ls_structure_factor_coef Fsqd
_refine_ls_weighting_details 'calc w=1/[\s^2^(Fo^2^)+(0.0691P)^2^+0.0196P] where P=(Fo^2^+2Fc^2^)/3'
_refine_ls_weighting_scheme calc
_refine_ls_wR_factor_gt 0.1284
_refine_ls_wR_factor_ref 0.1502
_reflns_number_gt 2575
_reflns_number_total 4559
_reflns_threshold_expression >2sigma(I)
_cod_data_source_file c1jm14606h.txt
_cod_data_source_block 2
_cod_original_sg_symbol_H-M P2(1)/c
_cod_database_code 7207373

loop_
_symmetry_equiv_pos_as_xyz
'x, y, z'
'-x, y+1/2, -z+1/2'
'-x, -y, -z'
'x, -y-1/2, z-1/2'

loop_
_atom_site_label
_atom_site_type_symbol
_atom_site_fract_x
_atom_site_fract_y
_atom_site_fract_z
_atom_site_U_iso_or_equiv
_atom_site_adp_type
_atom_site_occupancy
_atom_site_symmetry_multiplicity
_atom_site_calc_flag
_atom_site_refinement_flags
B1 B 0.7144(3) 0.8636(2) 0.85297(19) 0.0438(6) Uani 1 1 d .
C1 C 0.7100(2) 0.91094(16) 0.76230(16) 0.0419(6) Uani 1 1 d .
C2 C 0.7443(3) 0.85739(18) 0.70075(17) 0.0503(6) Uani 1 1 d .
H2 H 0.7759 0.7928 0.7140 0.060 Uiso 1 1 calc R
C3 C 0.7330(3) 0.8967(2) 0.62083(19) 0.0625(7) Uani 1 1 d .
H3 H 0.7558 0.8584 0.5813 0.075 Uiso 1 1 calc R
C4 C 0.6888(3) 0.9913(2) 0.5998(2) 0.0684(8) Uani 1 1 d .
H4 H 0.6792 1.0175 0.5456 0.082 Uiso 1 1 calc R
C5 C 0.6585(3) 1.0472(2) 0.6594(2) 0.0732(9) Uani 1 1 d .
H5 H 0.6307 1.1124 0.6461 0.088 Uiso 1 1 calc R
C6 C 0.6689(3) 1.00777(19) 0.7398(2) 0.0586(7) Uani 1 1 d .
H6 H 0.6477 1.0473 0.7792 0.070 Uiso 1 1 calc R
C7 C 0.7887(2) 0.75614(18) 0.87617(16) 0.0450(6) Uani 1 1 d .
C8 C 0.7152(3) 0.67032(19) 0.8775(2) 0.0597(7) Uani 1 1 d .
H8 H 0.6146 0.6730 0.8675 0.072 Uiso 1 1 calc R
C9 C 0.7867(4) 0.5799(2) 0.8933(2) 0.0764(9) Uani 1 1 d .
H9 H 0.7348 0.5235 0.8952 0.092 Uiso 1 1 calc R
C10 C 0.9347(4) 0.5739(3) 0.9060(2) 0.0783(10) Uani 1 1 d .
H10 H 0.9821 0.5133 0.9149 0.094 Uiso 1 1 calc R
C11 C 1.0113(3) 0.6572(3) 0.9055(2) 0.0746(9) Uani 1 1 d .
H11 H 1.1112 0.6539 0.9141 0.090 Uiso 1 1 calc R
C12 C 0.9399(3) 0.7458(2) 0.89220(19) 0.0611(7) Uani 1 1 d .
H12 H 0.9947 0.8020 0.8939 0.073 Uiso 1 1 calc R
C13 C 0.7813(2) 0.92576(16) 1.00417(17) 0.0448(6) Uani 1 1 d .
C14 C 0.8996(3) 0.95482(19) 1.08266(19) 0.0551(7) Uani 1 1 d .
H14 H 0.9875 0.9788 1.0811 0.066 Uiso 1 1 calc R
C15 C 0.8859(3) 0.9480(2) 1.16186(19) 0.0636(7) Uani 1 1 d .
H15 H 0.9656 0.9668 1.2140 0.076 Uiso 1 1 calc R
C16 C 0.7557(3) 0.9136(2) 1.1659(2) 0.0679(8) Uani 1 1 d .
H16 H 0.7483 0.9095 1.2204 0.081 Uiso 1 1 calc R
C17 C 0.6376(3) 0.8857(2) 1.08938(19) 0.0579(7) Uani 1 1 d .
H17 H 0.5495 0.8636 1.0919 0.069 Uiso 1 1 calc R
C18 C 0.6490(2) 0.89022(16) 1.00772(16) 0.0434(6) Uani 1 1 d .
C19 C 0.5273(2) 0.86470(16) 0.92484(16) 0.0411(5) Uani 1 1 d .
C20 C 0.2909(3) 0.82022(18) 0.80179(18) 0.0505(6) Uani 1 1 d .
C21 C 0.1486(3) 0.7945(2) 0.7390(2) 0.0707(8) Uani 1 1 d .
H21 H 0.0677 0.7909 0.7548 0.085 Uiso 1 1 calc R
C22 C 0.1310(3) 0.7750(2) 0.6544(2) 0.0780(9) Uani 1 1 d .
H22 H 0.0370 0.7577 0.6120 0.094 Uiso 1 1 calc R
C23 C 0.2514(3) 0.7806(2) 0.6302(2) 0.0721(9) Uani 1 1 d .
H23 H 0.2372 0.7657 0.5721 0.086 Uiso 1 1 calc R
C24 C 0.3918(3) 0.8078(2) 0.69116(19) 0.0600(7) Uani 1 1 d .
H24 H 0.4718 0.8119 0.6746 0.072 Uiso 1 1 calc R
C25 C 0.4111(2) 0.82883(16) 0.77745(17) 0.0449(6) Uani 1 1 d .
N1 N 0.54459(19) 0.85556(13) 0.84957(13) 0.0412(5) Uani 1 1 d .
O1 O 0.79212(16) 0.93485(12) 0.92603(11) 0.0507(4) Uani 1 1 d .
S1 S 0.34687(7) 0.84423(5) 0.91413(5) 0.0566(2) Uani 1 1 d .

loop_
_atom_site_aniso_label
_atom_site_aniso_U_11
_atom_site_aniso_U_22
_atom_site_aniso_U_33
_atom_site_aniso_U_23
_atom_site_aniso_U_13
_atom_site_aniso_U_12
B1 0.0336(13) 0.0523(16) 0.0458(17) -0.0092(13) 0.0165(12) -0.0046(10)
C1 0.0334(11) 0.0440(13) 0.0473(15) -0.0014(11) 0.0155(10) -0.0043(9)
C2 0.0551(14) 0.0522(15) 0.0444(16) 0.0011(12) 0.0209(12) 0.0017(11)
C3 0.0680(17) 0.077(2) 0.0478(18) 0.0009(15) 0.0294(14) -0.0017(14)
C4 0.0614(16) 0.085(2) 0.062(2) 0.0227(17) 0.0279(15) 0.0004(14)
C5 0.0737(19) 0.0549(18) 0.094(3) 0.0277(18) 0.0376(18) 0.0069(14)
C6 0.0588(15) 0.0490(16) 0.072(2) 0.0022(14) 0.0304(14) 0.0025(11)
C7 0.0473(13) 0.0559(15) 0.0313(14) 0.0028(11) 0.0153(10) 0.0051(10)
C8 0.0706(17) 0.0576(17) 0.061(2) 0.0059(14) 0.0375(15) 0.0053(13)
C9 0.118(3) 0.0571(19) 0.068(2) 0.0122(16) 0.051(2) 0.0081(17)
C10 0.103(2) 0.082(2) 0.0464(19) 0.0217(16) 0.0269(17) 0.048(2)
C11 0.0657(18) 0.092(3) 0.056(2) 0.0068(17) 0.0148(15) 0.0310(17)
C12 0.0492(14) 0.0739(19) 0.0550(19) 0.0005(14) 0.0161(12) 0.0125(12)
C13 0.0477(13) 0.0432(13) 0.0429(16) -0.0058(11) 0.0176(11) 0.0008(10)
C14 0.0491(14) 0.0595(16) 0.0488(18) -0.0098(13) 0.0117(12) -0.0018(11)
C15 0.0709(18) 0.0629(18) 0.0438(18) -0.0047(14) 0.0098(14) -0.0016(13)
C16 0.091(2) 0.0670(19) 0.0448(19) 0.0041(14) 0.0264(16) -0.0048(15)
C17 0.0690(16) 0.0575(16) 0.0484(18) 0.0041(14) 0.0253(14) -0.0064(13)
C18 0.0492(13) 0.0386(13) 0.0415(15) -0.0012(11) 0.0178(11) 0.0000(10)
C19 0.0426(12) 0.0390(12) 0.0445(15) -0.0011(11) 0.0205(11) -0.0007(9)
C20 0.0428(13) 0.0544(15) 0.0535(17) -0.0016(12) 0.0189(11) -0.0029(10)
C21 0.0413(14) 0.092(2) 0.074(2) -0.0001(18) 0.0189(14) -0.0097(13)
C22 0.0475(16) 0.098(2) 0.069(2) -0.0039(19) 0.0042(15) -0.0180(15)
C23 0.0552(17) 0.097(2) 0.054(2) -0.0126(17) 0.0117(14) -0.0149(15)
C24 0.0491(14) 0.0763(19) 0.0492(18) -0.0123(14) 0.0146(12) -0.0139(12)
C25 0.0372(12) 0.0467(14) 0.0468(16) -0.0015(11) 0.0132(11) -0.0036(9)
N1 0.0382(10) 0.0440(11) 0.0412(12) -0.0046(9) 0.0161(9) -0.0023(8)
O1 0.0460(9) 0.0638(11) 0.0449(11) -0.0167(9) 0.0212(8) -0.0135(7)
S1 0.0466(4) 0.0699(5) 0.0614(5) -0.0036(4) 0.0302(3) -0.0064(3)

loop_
_atom_type_symbol
_atom_type_description
_atom_type_scat_dispersion_real
_atom_type_scat_dispersion_imag
_atom_type_scat_source
C C 0.0033 0.0016 'International Tables Vol C Tables 4.2.6.8 and 6.1.1.4'
H H 0.0000 0.0000 'International Tables Vol C Tables 4.2.6.8 and 6.1.1.4'
B B 0.0013 0.0007 'International Tables Vol C Tables 4.2.6.8 and 6.1.1.4'
O O 0.0106 0.0060 'International Tables Vol C Tables 4.2.6.8 and 6.1.1.4'
S S 0.1246 0.1234 'International Tables Vol C Tables 4.2.6.8 and 6.1.1.4'
N N 0.0061 0.0033 'International Tables Vol C Tables 4.2.6.8 and 6.1.1.4'

loop_
_geom_angle_atom_site_label_1
_geom_angle_atom_site_label_2
_geom_angle_atom_site_label_3
_geom_angle
O1 B1 C1 107.3(2)
O1 B1 C7 111.7(2)
C1 B1 C7 115.06(19)
O1 B1 N1 104.30(17)
C1 B1 N1 110.54(19)
C7 B1 N1 107.37(18)
C6 C1 C2 115.7(2)
C6 C1 B1 121.7(2)
C2 C1 B1 122.6(2)
C3 C2 C1 122.5(2)
C3 C2 H2 118.8
C1 C2 H2 118.8
C4 C3 C2 120.3(3)
C4 C3 H3 119.9
C2 C3 H3 119.9
C3 C4 C5 119.1(3)
C3 C4 H4 120.4
C5 C4 H4 120.4
C4 C5 C6 120.8(3)
C4 C5 H5 119.6
C6 C5 H5 119.6
C1 C6 C5 121.5(3)
C1 C6 H6 119.2
C5 C6 H6 119.2
C8 C7 C12 115.4(2)
C8 C7 B1 126.1(2)
C12 C7 B1 118.4(2)
C7 C8 C9 122.1(3)
C7 C8 H8 119.0
C9 C8 H8 119.0
C10 C9 C8 119.9(3)
C10 C9 H9 120.1
C8 C9 H9 120.1
C11 C10 C9 119.7(3)
C11 C10 H10 120.2
C9 C10 H10 120.2
C10 C11 C12 119.5(3)
C10 C11 H11 120.3
C12 C11 H11 120.3
C11 C12 C7 123.4(3)
C11 C12 H12 118.3
C7 C12 H12 118.3
O1 C13 C14 120.2(2)
O1 C13 C18 120.5(2)
C14 C13 C18 119.3(2)
C15 C14 C13 119.8(2)
C15 C14 H14 120.1
C13 C14 H14 120.1
C14 C15 C16 121.3(3)
C14 C15 H15 119.4
C16 C15 H15 119.4
C17 C16 C15 119.8(3)
C17 C16 H16 120.1
C15 C16 H16 120.1
C16 C17 C18 120.3(3)
C16 C17 H17 119.8
C18 C17 H17 119.8
C17 C18 C13 119.5(2)
C17 C18 C19 122.8(2)
C13 C18 C19 117.6(2)
N1 C19 C18 122.52(19)
N1 C19 S1 113.94(17)
C18 C19 S1 123.53(18)
C25 C20 C21 120.7(3)
C25 C20 S1 110.76(18)
C21 C20 S1 128.5(2)
C22 C21 C20 118.6(3)
C22 C21 H21 120.7
C20 C21 H21 120.7
C21 C22 C23 121.0(3)
C21 C22 H22 119.5
C23 C22 H22 119.5
C24 C23 C22 120.9(3)
C24 C23 H23 119.6
C22 C23 H23 119.6
C23 C24 C25 118.8(3)
C23 C24 H24 120.6
C25 C24 H24 120.6
C24 C25 C20 119.9(2)
C24 C25 N1 127.6(2)
C20 C25 N1 112.4(2)
C19 N1 C25 112.66(18)
C19 N1 B1 118.41(19)
C25 N1 B1 128.53(19)
C13 O1 B1 120.02(19)
C19 S1 C20 90.26(11)

loop_
_geom_bond_atom_site_label_1
_geom_bond_atom_site_label_2
_geom_bond_distance
B1 O1 1.491(3)
B1 C1 1.610(4)
B1 C7 1.613(4)
B1 N1 1.643(3)
C1 C6 1.387(3)
C1 C2 1.397(3)
C2 C3 1.383(4)
C2 H2 0.9300
C3 C4 1.361(4)
C3 H3 0.9300
C4 C5 1.367(4)
C4 H4 0.9300
C5 C6 1.393(4)
C5 H5 0.9300
C6 H6 0.9300
C7 C8 1.379(4)
C7 C12 1.400(3)
C8 C9 1.390(4)
C8 H8 0.9300
C9 C10 1.378(4)
C9 H9 0.9300
C10 C11 1.364(4)
C10 H10 0.9300
C11 C12 1.369(4)
C11 H11 0.9300
C12 H12 0.9300
C13 O1 1.339(3)
C13 C14 1.395(3)
C13 C18 1.405(3)
C14 C15 1.367(4)
C14 H14 0.9300
C15 C16 1.384(4)
C15 H15 0.9300
C16 C17 1.370(4)
C16 H16 0.9300
C17 C18 1.394(3)
C17 H17 0.9300
C18 C19 1.440(3)
C19 N1 1.323(3)
C19 S1 1.723(2)
C20 C25 1.394(3)
C20 C21 1.398(4)
C20 S1 1.732(3)
C21 C22 1.357(4)
C21 H21 0.9300
C22 C23 1.392(4)
C22 H22 0.9300
C23 C24 1.380(4)
C23 H23 0.9300
C24 C25 1.384(4)
C24 H24 0.9300
C25 N1 1.408(3)

loop_
_geom_torsion_atom_site_label_1
_geom_torsion_atom_site_label_2
_geom_torsion_atom_site_label_3
_geom_torsion_atom_site_label_4
_geom_torsion
O1 B1 C1 C6 -45.9(3)
C7 B1 C1 C6 -170.9(2)
N1 B1 C1 C6 67.3(3)
O1 B1 C1 C2 135.3(2)
C7 B1 C1 C2 10.2(3)
N1 B1 C1 C2 -111.6(2)
C6 C1 C2 C3 -2.3(3)
B1 C1 C2 C3 176.6(2)
C1 C2 C3 C4 0.8(4)
C2 C3 C4 C5 1.2(4)
C3 C4 C5 C6 -1.6(4)
C2 C1 C6 C5 1.9(3)
B1 C1 C6 C5 -177.0(2)
C4 C5 C6 C1 0.0(4)
O1 B1 C7 C8 124.1(3)
C1 B1 C7 C8 -113.2(3)
N1 B1 C7 C8 10.3(3)
O1 B1 C7 C12 -59.5(3)
C1 B1 C7 C12 63.2(3)
N1 B1 C7 C12 -173.3(2)
C12 C7 C8 C9 -0.3(4)
B1 C7 C8 C9 176.2(3)
C7 C8 C9 C10 -1.6(5)
C8 C9 C10 C11 1.8(5)
C9 C10 C11 C12 -0.1(5)
C10 C11 C12 C7 -2.0(5)
C8 C7 C12 C11 2.1(4)
B1 C7 C12 C11 -174.6(3)
O1 C13 C14 C15 178.1(2)
C18 C13 C14 C15 0.3(4)
C13 C14 C15 C16 -0.7(4)
C14 C15 C16 C17 0.0(4)
C15 C16 C17 C18 1.1(4)
C16 C17 C18 C13 -1.4(4)
C16 C17 C18 C19 -178.1(2)
O1 C13 C18 C17 -177.0(2)
C14 C13 C18 C17 0.7(3)
O1 C13 C18 C19 -0.2(3)
C14 C13 C18 C19 177.5(2)
C17 C18 C19 N1 -170.1(2)
C13 C18 C19 N1 13.2(3)
C17 C18 C19 S1 10.4(3)
C13 C18 C19 S1 -166.30(17)
C25 C20 C21 C22 2.1(4)
S1 C20 C21 C22 -177.4(2)
C20 C21 C22 C23 -0.1(5)
C21 C22 C23 C24 -1.2(5)
C22 C23 C24 C25 0.5(5)
C23 C24 C25 C20 1.4(4)
C23 C24 C25 N1 178.4(3)
C21 C20 C25 C24 -2.8(4)
S1 C20 C25 C24 176.8(2)
C21 C20 C25 N1 179.8(2)
S1 C20 C25 N1 -0.7(3)
C18 C19 N1 C25 179.1(2)
S1 C19 N1 C25 -1.3(2)
C18 C19 N1 B1 5.8(3)
S1 C19 N1 B1 -174.63(15)
C24 C25 N1 C19 -176.0(2)
C20 C25 N1 C19 1.3(3)
C24 C25 N1 B1 -3.5(4)
C20 C25 N1 B1 173.7(2)
O1 B1 N1 C19 -32.8(3)
C1 B1 N1 C19 -147.9(2)
C7 B1 N1 C19 85.9(2)
O1 B1 N1 C25 155.1(2)
C1 B1 N1 C25 40.0(3)
C7 B1 N1 C25 -86.2(3)
C14 C13 O1 B1 148.5(2)
C18 C13 O1 B1 -33.8(3)
C1 B1 O1 C13 164.30(18)
C7 B1 O1 C13 -68.7(2)
N1 B1 O1 C13 47.0(3)
N1 C19 S1 C20 0.78(18)
C18 C19 S1 C20 -179.7(2)
C25 C20 S1 C19 -0.04(18)
C21 C20 S1 C19 179.5(3)
